data_1523020
loop_
_publ_author_name
'Tsvyashchenko, A.V.'
'Popova, S.V.'

_publ_section_title
;
 New phases melt quenched under high pressure in R-Fe systemes (R= Pr, Sm,
 Dy, Tb, Ho, Er, Tm, Yb, Lu)
;
_journal_name_full 'Journal of the Less-Common Metals'
_journal_page_first 115
_journal_page_last 121
_journal_volume 108
_journal_year 1985
_chemical_formula_sum 'Fe1.5 Yb1.5'
_chemical_name_systematic '(Fe Yb)1.5'
_space_group_IT_number 194
_symmetry_space_group_name_Hall '-P 6c 2c'
_symmetry_space_group_name_H-M 'P 63/m m c'
_cell_angle_alpha 90
_cell_angle_beta 90
_cell_angle_gamma 120
_cell_formula_units_Z 3
_cell_length_a 5.272
_cell_length_b 5.272
_cell_length_c 8.487
_cell_volume 204.285
_citation_journal_id_ASTM JCOMAH
_cod_data_source_file Tsvyashchenko_JCOMAH_1985_126.cif
_cod_data_source_block Fe1.5Yb1.5
_cod_original_cell_volume 204.2846
_cod_database_code 1523020

loop_
_symmetry_equiv_pos_as_xyz
x,y,z
x-y,x,z+1/2
-y,x-y,z
-x,-y,z+1/2
-x+y,-x,z
y,-x+y,z+1/2
-y,-x,-z+1/2
x-y,-y,-z
x,x-y,-z+1/2
y,x,-z
-x+y,y,-z+1/2
-x,-x+y,-z
-x,-y,-z
-x+y,-x,-z-1/2
y,-x+y,-z
x,y,-z-1/2
x-y,x,-z
-y,x-y,-z-1/2
y,x,z-1/2
-x+y,y,z
-x,-x+y,z-1/2
-y,-x,z
x-y,-y,z-1/2
x,x-y,z

loop_
_atom_site_label
_atom_site_type_symbol
_atom_site_fract_x
_atom_site_fract_y
_atom_site_fract_z
_atom_site_occupancy
_atom_site_U_iso_or_equiv
Yb2 Yb 0.3333 0.6667 0.065 1 0.0
Fe2 Fe 0.834 0.668 0.25 0.417 0.0
Yb1 Yb 0.834 0.668 0.25 0.083 0.0
Fe1 Fe 0 0 0 1 0.0
